data_7223536
loop_
_publ_author_name
'Papadakis, Raffaello'
'Deligkiozi, Ioanna'
'Giorgi, Michel'
'Faure, Bruno'
'Tsolomitis, Athanase'

_publ_section_title
;
 Supramolecular complexes involving non-symmetric viologen cations and
 hexacyanoferrate(II) anions. A spectroscopic, crystallographic and
 computational study.
;
_journal_coden_ASTM RSCACL
_journal_issue 1
_journal_name_full 'RSC Advances'
_journal_page_first 575
_journal_page_last 585
_journal_paper_doi 10.1039/C5RA16732A
_journal_volume 6
_journal_year 2015
_chemical_formula_moiety '4(C18 H18 N2), 2(C6 Fe N6), 8.75(H2 O)'
_chemical_formula_sum 'C84 H89.5 Fe2 N20 O8.75'
_chemical_formula_weight 1630.95
_space_group_crystal_system orthorhombic
_space_group_IT_number 41
_space_group_name_Hall 'A 2 -2ab'
_space_group_name_H-M_alt 'A e a 2'
_atom_sites_solution_hydrogens mixed
_audit_creation_date 2015-06-23
_audit_creation_method
;
Olex2 1.2
(compiled 2015.01.26 svn.r3151 for OlexSys, GUI svn.r4998)
;
_audit_update_record
;
2015-06-29 deposited with the CCDC.
2015-12-14 downloaded from the CCDC.
;
_cell_angle_alpha 90
_cell_angle_beta 90
_cell_angle_gamma 90
_cell_formula_units_Z 8
_cell_length_a 14.6547(5)
_cell_length_b 34.5808(13)
_cell_length_c 35.0669(11)
_cell_measurement_reflns_used 13998
_cell_measurement_temperature 293(2)
_cell_measurement_theta_max 24.2690
_cell_measurement_theta_min 3.6090
_cell_volume 17770.9(11)
_computing_cell_refinement
;
CrysAlisPro, Agilent Technologies,
Version 1.171.37.35g (release 09-12-2014 CrysAlis171 .NET)
(compiled Dec  9 2014,15:38:47)
;
_computing_data_collection
;
CrysAlisPro, Agilent Technologies,
Version 1.171.37.35g (release 09-12-2014 CrysAlis171 .NET)
(compiled Dec  9 2014,15:38:47)
;
_computing_data_reduction
;
CrysAlisPro, Agilent Technologies,
Version 1.171.37.35g (release 09-12-2014 CrysAlis171 .NET)
(compiled Dec  9 2014,15:38:47)
;
_computing_molecular_graphics 'Olex2 (Dolomanov et al., 2009)'
_computing_publication_material 'Olex2 (Dolomanov et al., 2009)'
_computing_structure_refinement 'ShelXL (Sheldrick, 2008)'
_diffrn_ambient_temperature 293(2)
_diffrn_detector 'CCD plate'
_diffrn_detector_area_resol_mean 5.3048
_diffrn_detector_type AtlasS2
_diffrn_measured_fraction_theta_full 0.964
_diffrn_measured_fraction_theta_max 0.996
_diffrn_measurement_details
;
  1 omega  -72.00   48.00   1.0000   60.0000
omega____ theta____ kappa____ phi______ frames
    -       12.0728  -77.0000 -120.0000 120

  2 omega  -24.00   96.00   1.0000   60.0000
omega____ theta____ kappa____ phi______ frames
    -       12.0728   77.0000 -180.0000 120

  3 omega  -20.00   21.00   1.0000   60.0000
omega____ theta____ kappa____ phi______ frames
    -      -10.9791  -99.0000   30.0000 41

  4 omega -104.00  -57.00   1.0000   60.0000
omega____ theta____ kappa____ phi______ frames
    -      -10.9791 -178.0000   60.0000 47

  5 omega  -19.00   91.00   1.0000   60.0000
omega____ theta____ kappa____ phi______ frames
    -       12.0728   38.0000    0.0000 110

  6 omega  -20.00   56.00   1.0000   60.0000
omega____ theta____ kappa____ phi______ frames
    -       12.0728  -99.0000   60.0000 76
;
_diffrn_measurement_device 'four-circle diffractometer'
_diffrn_measurement_device_type 'SuperNova, Dual, Cu at zero, AtlasS2'
_diffrn_measurement_method '\w scans'
_diffrn_orient_matrix_UB_11 0.0085773000
_diffrn_orient_matrix_UB_12 0.0177367000
_diffrn_orient_matrix_UB_13 0.0095105000
_diffrn_orient_matrix_UB_21 0.0080087000
_diffrn_orient_matrix_UB_22 0.0091278000
_diffrn_orient_matrix_UB_23 -0.0178010000
_diffrn_orient_matrix_UB_31 -0.0469630000
_diffrn_orient_matrix_UB_32 0.0047842500
_diffrn_orient_matrix_UB_33 -0.0013008500
_diffrn_radiation_monochromator mirror
_diffrn_radiation_probe x-ray
_diffrn_radiation_type MoK\a
_diffrn_radiation_wavelength 0.71073
_diffrn_reflns_av_R_equivalents 0.0528
_diffrn_reflns_av_unetI/netI 0.0358
_diffrn_reflns_Laue_measured_fraction_full 0.964
_diffrn_reflns_Laue_measured_fraction_max 0.996
_diffrn_reflns_limit_h_max 17
_diffrn_reflns_limit_h_min -17
_diffrn_reflns_limit_k_max 40
_diffrn_reflns_limit_k_min -40
_diffrn_reflns_limit_l_max 40
_diffrn_reflns_limit_l_min -41
_diffrn_reflns_number 87803
_diffrn_reflns_point_group_measured_fraction_full 0.963
_diffrn_reflns_point_group_measured_fraction_max 0.996
_diffrn_reflns_theta_full 25.000
_diffrn_reflns_theta_max 24.711
_diffrn_reflns_theta_min 3.309
_diffrn_source 'SuperNova (Mo) X-ray Source'
_exptl_absorpt_coefficient_mu 0.391
_exptl_absorpt_correction_T_max 1.00000
_exptl_absorpt_correction_T_min 0.62877
_exptl_absorpt_correction_type multi-scan
_exptl_absorpt_process_details
;
CrysAlisPro, Agilent Technologies,
Version 1.171.37.35g (release 09-12-2014 CrysAlis171 .NET)
(compiled Dec  9 2014,15:38:47)
Empirical absorption correction using spherical harmonics,
 implemented in SCALE3 ABSPACK scaling algorithm.
;
_exptl_crystal_colour green
_exptl_crystal_colour_primary green
_exptl_crystal_density_diffrn 1.219
_exptl_crystal_F_000 6844
_exptl_crystal_size_max 0.3
_exptl_crystal_size_mid 0.2
_exptl_crystal_size_min 0.04
_refine_diff_density_max 0.897
_refine_diff_density_min -0.942
_refine_diff_density_rms 0.102
_refine_ls_abs_structure_details
;
 Flack x determined using 4498 quotients [(I+)-(I-)]/[(I+)+(I-)]
 (Parsons, Flack and Wagner, Acta Cryst. B69 (2013) 249-259).
;
_refine_ls_abs_structure_Flack 0.024(8)
_refine_ls_extinction_method none
_refine_ls_goodness_of_fit_ref 1.042
_refine_ls_hydrogen_treatment constr
_refine_ls_matrix_type full
_refine_ls_number_parameters 1107
_refine_ls_number_reflns 15088
_refine_ls_number_restraints 122
_refine_ls_restrained_S_all 1.038
_refine_ls_R_factor_all 0.1107
_refine_ls_R_factor_gt 0.0875
_refine_ls_shift/su_max 0.001
_refine_ls_shift/su_mean 0.000
_refine_ls_structure_factor_coef Fsqd
_refine_ls_weighting_details 'w=1/[\s^2^(Fo^2^)+(0.1892P)^2^+10.2930P] where P=(Fo^2^+2Fc^2^)/3'
_refine_ls_weighting_scheme calc
_refine_ls_wR_factor_gt 0.2420
_refine_ls_wR_factor_ref 0.2694
_reflns_Friedel_coverage 0.962
_reflns_Friedel_fraction_full 0.962
_reflns_Friedel_fraction_max 0.995
_reflns_number_gt 11405
_reflns_number_total 15088
_reflns_threshold_expression 'I > 2\s(I)'
_cod_data_source_file c5ra16732a2.cif
_cod_data_source_block viologenmo
_cod_original_formula_sum 'C84 H89.50 Fe2 N20 O8.75'
_cod_database_code 7223536
_shelxl_version_number 2014/6
_shelx_space_group_comment
;
The symmetry employed for this shelxl refinement is uniquely defined
by the following loop, which should always be used as a source of
symmetry information in preference to the above space-group names.
They are only intended as comments.
;
_reflns_odcompleteness_completeness 99.61
_reflns_odcompleteness_iscentric 1
_reflns_odcompleteness_theta 24.66
_olex2_refinement_description
;
1. Fixed Uiso
 At 1.2 times of:
  All C(H) groups
 At 1.5 times of:
  All C(H,H,H) groups, All O(H,H) groups
2. Restrained distances
 C77-C78
 1.54 with sigma of 0.02
3. Uiso/Uaniso restraints and constraints
C74 \\sim C75 \\sim C76 \\sim C77: within 2A with sigma of 0.001 and sigma for
terminal atoms of 0.002
C74 \\sim C75 \\sim C76 \\sim C77 \\sim C78: within 2A with sigma of 0.001 and
sigma for terminal atoms of 0.002
Uanis(O8) \\sim Ueq, Uanis(O9) \\sim Ueq, Uanis(O7) \\sim Ueq, Uanis(O5) \\sim
Ueq, Uanis(O3) \\sim Ueq, Uanis(O1) \\sim Ueq, Uanis(O6) \\sim Ueq, Uanis(O4)
\\sim Ueq, Uanis(O12) \\sim Ueq, Uanis(O13) \\sim Ueq, Uanis(O14) \\sim Ueq,
Uanis(O15) \\sim Ueq, Uanis(O16) \\sim Ueq, Uanis(O17) \\sim Ueq, Uanis(O10)
\\sim Ueq, Uanis(O11) \\sim Ueq: with sigma of 0.1 and sigma for terminal atoms
of 0.2
4. Others
 Fixed Sof: H85A(0.5) H85B(0.5) H85C(0.5) H90A(0.5) H90B(0.5) H90C(0.5)
 H73A(0.5) H73B(0.5) H73C(0.5) H78A(0.5) H78B(0.5) H78C(0.5) O8(0.5) H8A(0.5)
 H8B(0.5) O9(0.25) H9A(0.25) H9B(0.25) O7(0.25) H7A(0.25) H7B(0.25) O5(0.5)
 H5A(0.5) H5B(0.5) O3(0.25) H3A(0.25) H3B(0.25) O6(0.25) H6A(0.25) H6B(0.25)
 O4(0.25) H4A(0.25) H4B(0.25) O12(0.5) H12A(0.5) H12B(0.5) O13(0.5) H13A(0.5)
 H13B(0.5) O14(0.5) H14A(0.5) H14B(0.5) O15(0.5) H15A(0.5) H15B(0.5) O16(0.5)
 H16A(0.5) H16B(0.5)
5.a Riding coordinates:
 O8(H8A,H8B), O9(H9A,H9B), O7(H7A,H7B), O5(H5A,H5B), O3(H3A,H3B), O1(H1A,H1B),
 O6(H6A,H6B), O4(H4A,H4B), O12(H12A,H12B), O13(H13A,H13B), O14(H14A,H14B),
 O15(H15A,H15B), O16(H16A,H16B), O17(H17A,H17B), O10(H10A,H10B), O11(H11A,H11B)
5.b Aromatic/amide H refined with riding coordinates:
 C49(H49), C50(H50), C52(H52), C53(H53), C55(H55), C56(H56), C57(H57),
 C58(H58), C61(H61), C62(H62), C64(H64), C65(H65), C13(H13), C14(H14), C16(H16),
  C17(H17), C19(H19), C20(H20), C21(H21), C22(H22), C25(H25), C26(H26),
 C28(H28), C29(H29), C31(H31), C32(H32), C34(H34), C35(H35), C37(H37), C38(H38),
  C39(H39), C40(H40), C43(H43), C44(H44), C46(H46), C47(H47), C79(H79),
 C80(H80), C83(H83), C84(H84), C87(H87), C88(H88), C67(H67), C68(H68), C71(H71),
  C72(H72), C75(H75), C76(H76)
5.c Idealised Me refined with riding coordinates:
 C59(H59A,H59B,H59C), C66(H66A,H66B,H66C), C23(H23A,H23B,H23C), C30(H30A,H30B,
 H30C), C41(H41A,H41B,H41C), C48(H48A,H48B,H48C), C85(H85A,H85B,H85C), C90(H90A,
 H90B,H90C), C73(H73A,H73B,H73C), C78(H78A,H78B,H78C)
;
_olex2_submission_special_instructions 'No special instructions were received'

loop_
_space_group_symop_id
_space_group_symop_operation_xyz
1 'x, y, z'
2 '-x, -y, z'
3 '-x+1/2, y, z+1/2'
4 'x+1/2, -y, z+1/2'
5 'x, y+1/2, z+1/2'
6 '-x, -y+1/2, z+1/2'
7 '-x+1/2, y+1/2, z+1'
8 'x+1/2, -y+1/2, z+1'

loop_
_atom_site_label
_atom_site_type_symbol
_atom_site_fract_x
_atom_site_fract_y
_atom_site_fract_z
_atom_site_U_iso_or_equiv
_atom_site_adp_type
_atom_site_occupancy
_atom_site_site_symmetry_order
_atom_site_calc_flag
_atom_site_refinement_flags_posn
_atom_site_refinement_flags_adp
_atom_site_refinement_flags_occupancy
_atom_site_disorder_assembly
_atom_site_disorder_group
N17 N 0.9977(5) 0.7517(2) 0.1376(2) 0.060(2) Uani 1 1 d . . . . .
N18 N 1.0918(6) 0.7377(3) 0.3333(3) 0.074(2) Uani 1 1 d . . . . .
C49 C 1.0476(9) 0.7225(4) 0.1516(5) 0.089(4) Uani 1 1 d . . . . .
H49 H 1.0700 0.7035 0.1353 0.107 Uiso 1 1 calc R . . . .
C50 C 1.0653(10) 0.7205(4) 0.1896(4) 0.085(4) Uani 1 1 d . . . . .
H50 H 1.0975 0.6993 0.1987 0.102 Uiso 1 1 calc R . . . .
C51 C 1.0386(6) 0.7477(3) 0.2146(3) 0.059(3) Uani 1 1 d . . . . .
C52 C 0.9962(10) 0.7798(3) 0.1991(4) 0.083(4) Uani 1 1 d . . . . .
H52 H 0.9820 0.8007 0.2147 0.100 Uiso 1 1 calc R . . . .
C53 C 0.9746(9) 0.7810(4) 0.1601(4) 0.081(4) Uani 1 1 d . . . . .
H53 H 0.9442 0.8023 0.1501 0.097 Uiso 1 1 calc R . . . .
C54 C 1.0554(6) 0.7444(3) 0.2561(3) 0.060(2) Uani 1 1 d . . . . .
C55 C 1.0667(7) 0.7768(3) 0.2792(3) 0.068(3) Uani 1 1 d . . . . .
H55 H 1.0635 0.8014 0.2686 0.082 Uiso 1 1 calc R . . . .
C56 C 1.0826(8) 0.7724(4) 0.3176(3) 0.074(3) Uani 1 1 d . . . . .
H56 H 1.0869 0.7943 0.3329 0.089 Uiso 1 1 calc R . . . .
C57 C 1.0847(9) 0.7056(4) 0.3118(4) 0.083(3) Uani 1 1 d . . . . .
H57 H 1.0928 0.6814 0.3229 0.100 Uiso 1 1 calc R . . . .
C58 C 1.0652(9) 0.7085(3) 0.2732(4) 0.081(4) Uani 1 1 d . . . . .
H58 H 1.0587 0.6862 0.2587 0.097 Uiso 1 1 calc R . . . .
C59 C 1.1115(11) 0.7335(4) 0.3742(4) 0.097(4) Uani 1 1 d . . . . .
H59A H 1.1061 0.7582 0.3864 0.145 Uiso 1 1 calc R . . . .
H59B H 1.1724 0.7238 0.3774 0.145 Uiso 1 1 calc R . . . .
H59C H 1.0689 0.7157 0.3853 0.145 Uiso 1 1 calc R . . . .
C60 C 0.9792(7) 0.7539(3) 0.0973(3) 0.061(3) Uani 1 1 d . . . . .
C61 C 0.9634(8) 0.7194(3) 0.0767(4) 0.076(3) Uani 1 1 d . . . . .
H61 H 0.9637 0.6957 0.0891 0.091 Uiso 1 1 calc R . . . .
C62 C 0.9482(8) 0.7214(4) 0.0397(4) 0.075(3) Uani 1 1 d . . . . .
H62 H 0.9405 0.6983 0.0266 0.090 Uiso 1 1 calc R . . . .
C63 C 0.9431(7) 0.7539(4) 0.0196(4) 0.074(3) Uani 1 1 d . . . . .
C64 C 0.9541(8) 0.7889(4) 0.0397(4) 0.083(4) Uani 1 1 d . . . . .
H64 H 0.9498 0.8125 0.0271 0.099 Uiso 1 1 calc R . . . .
C65 C 0.9717(9) 0.7876(4) 0.0790(4) 0.083(3) Uani 1 1 d . . . . .
H65 H 0.9783 0.8106 0.0924 0.100 Uiso 1 1 calc R . . . .
C66 C 0.9270(11) 0.7557(5) -0.0236(4) 0.096(4) Uani 1 1 d . . . . .
H66A H 0.9531 0.7332 -0.0354 0.144 Uiso 1 1 calc R . . . .
H66B H 0.9553 0.7785 -0.0337 0.144 Uiso 1 1 calc R . . . .
H66C H 0.8627 0.7564 -0.0286 0.144 Uiso 1 1 calc R . . . .
N13 N 0.7788(5) 0.6182(2) 0.5255(2) 0.0552(19) Uani 1 1 d . . . . .
N14 N 0.8189(6) 0.8197(3) 0.5186(3) 0.069(2) Uani 1 1 d . . . . .
C13 C 0.8082(10) 0.6370(3) 0.5548(3) 0.076(3) Uani 1 1 d . . . . .
H13 H 0.8260 0.6235 0.5765 0.091 Uiso 1 1 calc R . . . .
C14 C 0.8137(11) 0.6771(4) 0.5546(3) 0.092(4) Uani 1 1 d . . . . .
H14 H 0.8298 0.6902 0.5768 0.110 Uiso 1 1 calc R . . . .
C15 C 0.7961(6) 0.6974(3) 0.5225(2) 0.052(2) Uani 1 1 d . . . . .
C16 C 0.7695(12) 0.6764(4) 0.4915(3) 0.097(4) Uani 1 1 d . . . . .
H16 H 0.7608 0.6890 0.4684 0.116 Uiso 1 1 calc R . . . .
C17 C 0.7550(10) 0.6368(4) 0.4936(3) 0.080(3) Uani 1 1 d . . . . .
H17 H 0.7294 0.6234 0.4732 0.096 Uiso 1 1 calc R . . . .
C18 C 0.8043(6) 0.7401(3) 0.5215(3) 0.054(2) Uani 1 1 d . . . . .
C19 C 0.7865(7) 0.7624(3) 0.5534(3) 0.062(2) Uani 1 1 d . . . . .
H19 H 0.7697 0.7508 0.5763 0.075 Uiso 1 1 calc R . . . .
C20 C 0.7939(7) 0.8011(3) 0.5508(3) 0.068(3) Uani 1 1 d . . . . .
H20 H 0.7811 0.8158 0.5724 0.081 Uiso 1 1 calc R . . . .
C21 C 0.8358(8) 0.7989(4) 0.4878(3) 0.078(3) Uani 1 1 d . . . . .
H21 H 0.8534 0.8115 0.4656 0.093 Uiso 1 1 calc R . . . .
C22 C 0.8284(8) 0.7590(3) 0.4875(3) 0.070(3) Uani 1 1 d . . . . .
H22 H 0.8391 0.7450 0.4653 0.084 Uiso 1 1 calc R . . . .
C23 C 0.8267(11) 0.8609(3) 0.5179(4) 0.095(4) Uani 1 1 d . . . . .
H23A H 0.7774 0.8716 0.5033 0.143 Uiso 1 1 calc R . . . .
H23B H 0.8837 0.8681 0.5064 0.143 Uiso 1 1 calc R . . . .
H23C H 0.8243 0.8708 0.5434 0.143 Uiso 1 1 calc R . . . .
C24 C 0.7693(6) 0.5768(3) 0.5272(3) 0.056(2) Uani 1 1 d . . . . .
C25 C 0.7737(10) 0.5541(4) 0.4945(4) 0.089(4) Uani 1 1 d . . . . .
H25 H 0.7847 0.5657 0.4711 0.107 Uiso 1 1 calc R . . . .
C26 C 0.7624(11) 0.5158(4) 0.4963(4) 0.094(4) Uani 1 1 d . . . . .
H26 H 0.7637 0.5014 0.4740 0.113 Uiso 1 1 calc R . . . .
C27 C 0.7485(7) 0.4968(4) 0.5320(4) 0.073(3) Uani 1 1 d . . . . .
C28 C 0.7444(11) 0.5199(4) 0.5628(4) 0.095(4) Uani 1 1 d . . . . .
H28 H 0.7334 0.5086 0.5864 0.114 Uiso 1 1 calc R . . . .
C29 C 0.7554(10) 0.5584(4) 0.5610(3) 0.086(4) Uani 1 1 d . . . . .
H29 H 0.7534 0.5729 0.5834 0.103 Uiso 1 1 calc R . . . .
C30 C 0.7348(12) 0.4548(4) 0.5321(5) 0.104(5) Uani 1 1 d . . . . .
H30A H 0.6928 0.4478 0.5123 0.157 Uiso 1 1 calc R . . . .
H30B H 0.7104 0.4470 0.5563 0.157 Uiso 1 1 calc R . . . .
H30C H 0.7921 0.4421 0.5279 0.157 Uiso 1 1 calc R . . . .
N15 N 0.7980(5) 0.6366(2) 0.2800(2) 0.0471(17) Uani 1 1 d . . . . .
N16 N 0.7058(6) 0.4388(2) 0.2844(2) 0.065(2) Uani 1 1 d . . . . .
C31 C 0.7565(6) 0.6206(3) 0.3097(3) 0.056(2) Uani 1 1 d . . . . .
H31 H 0.7361 0.6362 0.3296 0.067 Uiso 1 1 calc R . . . .
C32 C 0.7433(6) 0.5811(3) 0.3117(3) 0.056(2) Uani 1 1 d . . . . .
H32 H 0.7165 0.5700 0.3331 0.067 Uiso 1 1 calc R . . . .
C33 C 0.7703(6) 0.5586(3) 0.2815(3) 0.050(2) Uani 1 1 d . . . . .
C34 C 0.8144(6) 0.5751(3) 0.2514(3) 0.055(2) Uani 1 1 d . . . . .
H34 H 0.8361 0.5600 0.2314 0.066 Uiso 1 1 calc R . . . .
C35 C 0.8260(6) 0.6140(3) 0.2511(3) 0.057(2) Uani 1 1 d . . . . .
H35 H 0.8543 0.6254 0.2302 0.069 Uiso 1 1 calc R . . . .
C36 C 0.7502(6) 0.5155(3) 0.2824(3) 0.049(2) Uani 1 1 d . . . . .
C37 C 0.7434(7) 0.4968(3) 0.3166(3) 0.060(2) Uani 1 1 d . . . . .
H37 H 0.7530 0.5099 0.3394 0.073 Uiso 1 1 calc R . . . .
C38 C 0.7215(8) 0.4573(3) 0.3164(3) 0.073(3) Uani 1 1 d . . . . .
H38 H 0.7181 0.4440 0.3394 0.088 Uiso 1 1 calc R . . . .
C39 C 0.7159(7) 0.4562(3) 0.2512(3) 0.061(2) Uani 1 1 d . . . . .
H39 H 0.7082 0.4423 0.2287 0.073 Uiso 1 1 calc R . . . .
C40 C 0.7379(6) 0.4950(3) 0.2496(3) 0.056(2) Uani 1 1 d . . . . .
H40 H 0.7443 0.5071 0.2261 0.067 Uiso 1 1 calc R . . . .
C41 C 0.6784(11) 0.3974(3) 0.2864(4) 0.093(4) Uani 1 1 d . . . . .
H41A H 0.6800 0.3888 0.3124 0.139 Uiso 1 1 calc R . . . .
H41B H 0.7198 0.3821 0.2714 0.139 Uiso 1 1 calc R . . . .
H41C H 0.6176 0.3945 0.2765 0.139 Uiso 1 1 calc R . . . .
C42 C 0.8056(6) 0.6785(3) 0.2776(3) 0.051(2) Uani 1 1 d . . . . .
C43 C 0.8312(6) 0.6993(3) 0.3096(3) 0.057(2) Uani 1 1 d . . . . .
H43 H 0.8443 0.6864 0.3322 0.068 Uiso 1 1 calc R . . . .
C44 C 0.8371(7) 0.7389(3) 0.3079(3) 0.061(2) Uani 1 1 d . . . . .
H44 H 0.8540 0.7528 0.3295 0.073 Uiso 1 1 calc R . . . .
C45 C 0.8183(6) 0.7583(3) 0.2743(3) 0.063(3) Uani 1 1 d . . . . .
C46 C 0.7928(7) 0.7374(3) 0.2429(3) 0.065(3) Uani 1 1 d . . . . .
H46 H 0.7790 0.7504 0.2204 0.078 Uiso 1 1 calc R . . . .
C47 C 0.7869(7) 0.6974(3) 0.2438(3) 0.062(2) Uani 1 1 d . . . . .
H47 H 0.7706 0.6836 0.2221 0.074 Uiso 1 1 calc R . . . .
C48 C 0.8205(8) 0.8024(3) 0.2734(4) 0.080(3) Uani 1 1 d . . . . .
H48A H 0.7754 0.8125 0.2906 0.120 Uiso 1 1 calc R . . . .
H48B H 0.8077 0.8113 0.2480 0.120 Uiso 1 1 calc R . . . .
H48C H 0.8798 0.8113 0.2810 0.120 Uiso 1 1 calc R . . . .
N21 N 1.0000 0.5000 0.1611(4) 0.068(3) Uani 1 2 d S T P . .
N22 N 1.0000 0.5000 -0.0378(4) 0.078(4) Uani 1 2 d S T P . .
C79 C 0.9987(12) 0.5334(4) 0.1409(4) 0.096(4) Uani 1 1 d . . . . .
H79 H 0.9978 0.5567 0.1540 0.115 Uiso 1 1 calc R . . . .
C80 C 0.9987(11) 0.5339(4) 0.1030(4) 0.088(4) Uani 1 1 d . . . . .
H80 H 0.9978 0.5576 0.0905 0.106 Uiso 1 1 calc R . . . .
C81 C 1.0000 0.5000 0.0814(4) 0.055(3) Uani 1 2 d S T P . .
C82 C 1.0000 0.5000 0.0405(4) 0.064(3) Uani 1 2 d S T P . .
C83 C 0.9841(8) 0.5339(3) 0.0192(3) 0.070(3) Uani 1 1 d . . . . .
H83 H 0.9722 0.5571 0.0317 0.084 Uiso 1 1 calc R . . . .
C84 C 0.9860(9) 0.5327(3) -0.0192(3) 0.076(3) Uani 1 1 d . . . . .
H84 H 0.9772 0.5554 -0.0330 0.092 Uiso 1 1 calc R . . . .
C85 C 1.0000 0.5000 -0.0810(5) 0.112(7) Uani 1 2 d S T P . .
H85A H 1.0002 0.4738 -0.0902 0.167 Uiso 0.5 1 calc R . . A -1
H85B H 1.0534 0.5132 -0.0902 0.167 Uiso 0.5 1 calc R . . A -1
H85C H 0.9464 0.5130 -0.0902 0.167 Uiso 0.5 1 calc R . . A -1
C86 C 1.0000 0.5000 0.2014(5) 0.079(5) Uani 1 2 d S T P . .
C87 C 1.0421(7) 0.5300(5) 0.2214(4) 0.089(4) Uani 1 1 d . . . . .
H87 H 1.0702 0.5500 0.2082 0.107 Uiso 1 1 calc R . . . .
C88 C 1.0418(9) 0.5299(6) 0.2602(4) 0.112(6) Uani 1 1 d . . . . .
H88 H 1.0698 0.5499 0.2736 0.134 Uiso 1 1 calc R . . . .
C89 C 1.0000 0.5000 0.2799(6) 0.132(11) Uani 1 2 d S T P . .
C90 C 1.0000 0.5000 0.3221(7) 0.148(11) Uani 1 2 d S T P . .
H90A H 1.0406 0.5197 0.3312 0.221 Uiso 0.5 1 calc R . . B -1
H90B H 1.0201 0.4752 0.3312 0.221 Uiso 0.5 1 calc R . . B -1
H90C H 0.9394 0.5050 0.3312 0.221 Uiso 0.5 1 calc R . . B -1
N19 N 0.5000 0.5000 0.0891(5) 0.091(5) Uani 1 2 d S T P . .
N20 N 0.5000 0.5000 0.2874(5) 0.094(5) Uani 1 2 d S T P . .
C67 C 0.4576(9) 0.5290(5) 0.1093(4) 0.098(5) Uani 1 1 d . . . . .
H67 H 0.4285 0.5490 0.0964 0.117 Uiso 1 1 calc R . . . .
C68 C 0.4581(8) 0.5284(4) 0.1486(4) 0.078(3) Uani 1 1 d . . . . .
H68 H 0.4290 0.5481 0.1620 0.094 Uiso 1 1 calc R . . . .
C69 C 0.5000 0.5000 0.1679(3) 0.050(3) Uani 1 2 d S T P . .
C70 C 0.5000 0.5000 0.2087(4) 0.059(3) Uani 1 2 d S T P . .
C71 C 0.5182(8) 0.5332(3) 0.2280(3) 0.071(3) Uani 1 1 d . . . . .
H71 H 0.5308 0.5559 0.2146 0.085 Uiso 1 1 calc R . . . .
C72 C 0.5179(8) 0.5335(4) 0.2675(4) 0.076(3) Uani 1 1 d . . . . .
H72 H 0.5299 0.5563 0.2806 0.091 Uiso 1 1 calc R . . . .
C73 C 0.5000 0.5000 0.3313(6) 0.097(6) Uani 1 2 d S T P . .
H73A H 0.5582 0.4912 0.3405 0.145 Uiso 0.5 1 calc R . . C -1
H73B H 0.4529 0.4831 0.3405 0.145 Uiso 0.5 1 calc R . . C -1
H73C H 0.4889 0.5257 0.3405 0.145 Uiso 0.5 1 calc R . . C -1
C74 C 0.5000 0.5000 0.0469(8) 0.162(5) Uani 1 2 d S TU P . .
C75 C 0.4896(14) 0.5326(9) 0.0281(5) 0.162(5) Uani 1 1 d . U . . .
H75 H 0.4842 0.5562 0.0407 0.195 Uiso 1 1 calc R . . . .
C76 C 0.4868(14) 0.5302(9) -0.0143(5) 0.163(5) Uani 1 1 d . U . . .
H76 H 0.4748 0.5523 -0.0285 0.196 Uiso 1 1 calc R . . . .
C77 C 0.5000 0.5000 -0.0304(7) 0.164(5) Uani 1 2 d DS TU P . .
C78 C 0.5000 0.5000 -0.0752(6) 0.167(5) Uani 1 2 d DS TU P . .
H78A H 0.4415 0.4916 -0.0843 0.251 Uiso 0.5 1 calc R . . D -1
H78B H 0.5464 0.4827 -0.0843 0.251 Uiso 0.5 1 calc R . . D -1
H78C H 0.5121 0.5257 -0.0843 0.251 Uiso 0.5 1 calc R . . D -1
Fe2 Fe 1.25268(10) 0.62421(3) 0.15158(6) 0.0548(4) Uani 1 1 d . . . . .
N7 N 1.1453(8) 0.6264(3) 0.2257(3) 0.082(3) Uani 1 1 d . . . . .
N8 N 1.2365(8) 0.5354(3) 0.1540(4) 0.080(3) Uani 1 1 d . . . . .
N9 N 1.0738(8) 0.6305(3) 0.1085(4) 0.083(3) Uani 1 1 d . . . . .
N10 N 1.3677(8) 0.6199(3) 0.0782(4) 0.087(3) Uani 1 1 d . . . . .
N11 N 1.2641(8) 0.7128(2) 0.1494(4) 0.083(3) Uani 1 1 d . . . . .
N12 N 1.4339(8) 0.6222(3) 0.1950(3) 0.081(3) Uani 1 1 d . . . . .
C7 C 1.1840(8) 0.6253(3) 0.1999(4) 0.062(3) Uani 1 1 d . . . . .
C8 C 1.2445(7) 0.5687(3) 0.1522(4) 0.061(2) Uani 1 1 d . . . . .
C9 C 1.1399(8) 0.6281(3) 0.1236(3) 0.059(3) Uani 1 1 d . . . . .
C10 C 1.3221(8) 0.6219(3) 0.1061(4) 0.066(3) Uani 1 1 d . . . . .
C11 C 1.2596(7) 0.6798(3) 0.1510(3) 0.058(2) Uani 1 1 d . . . . .
C12 C 1.3643(8) 0.6223(3) 0.1789(3) 0.064(3) Uani 1 1 d . . . . .
Fe1 Fe 0.54072(8) 0.63355(3) 0.39949(5) 0.0527(4) Uani 1 1 d . . . . .
N1 N 0.7159(7) 0.6817(3) 0.3965(3) 0.087(3) Uani 1 1 d . . . . .
N2 N 0.4214(8) 0.7065(3) 0.3953(3) 0.096(3) Uani 1 1 d . . . . .
N3 N 0.5429(8) 0.6346(3) 0.4873(3) 0.079(3) Uani 1 1 d . . . . .
N4 N 0.3697(8) 0.5831(3) 0.4011(5) 0.111(3) Uani 1 1 d . . . . .
N5 N 0.6698(7) 0.5634(3) 0.4030(3) 0.084(3) Uani 1 1 d . . . . .
N6 N 0.5418(9) 0.6303(3) 0.3124(4) 0.086(3) Uani 1 1 d . . . . .
C1 C 0.6499(6) 0.6643(3) 0.3977(3) 0.056(2) Uani 1 1 d . . . . .
C2 C 0.4645(7) 0.6792(3) 0.3968(3) 0.065(2) Uani 1 1 d . . . . .
C3 C 0.5413(8) 0.6348(3) 0.4542(4) 0.067(3) Uani 1 1 d . . . . .
C4 C 0.4342(7) 0.6018(3) 0.4012(4) 0.074(3) Uani 1 1 d . . . . .
C5 C 0.6196(7) 0.5885(3) 0.4006(3) 0.065(2) Uani 1 1 d . . . . .
C6 C 0.5397(7) 0.6309(3) 0.3451(3) 0.053(3) Uani 1 1 d . . . . .
O8 O 1.121(4) 0.6189(9) 0.3092(9) 0.22(2) Uani 0.5 1 d . U . E 1
H8A H 1.0745 0.6115 0.3214 0.332 Uiso 0.5 1 d R . . E 1
H8B H 1.1665 0.6205 0.3244 0.332 Uiso 0.5 1 d R . . E 1
O9 O 1.0119(19) 0.6208(8) 0.2916(10) 0.068(7) Uani 0.25 1 d . U . F 2
H9A H 0.9603 0.6243 0.2811 0.102 Uiso 0.25 1 d R . . F 2
H9B H 1.0047 0.6087 0.3125 0.102 Uiso 0.25 1 d R . . F 2
O7 O 1.2536(18) 0.6581(10) 0.3669(9) 0.076(8) Uani 0.25 1 d . U . . .
H7A H 1.2470 0.6674 0.3446 0.114 Uiso 0.25 1 d R . . . .
H7B H 1.2954 0.6704 0.3784 0.114 Uiso 0.25 1 d R . . . .
O5 O 0.7444(17) 0.4835(7) 0.4081(7) 0.130(8) Uani 0.5 1 d . U . G 4
H5A H 0.6880 0.4758 0.4158 0.195 Uiso 0.5 1 d R . . G 4
H5B H 0.7466 0.5071 0.4119 0.195 Uiso 0.5 1 d R . . G 4
O3 O 0.861(3) 0.5926(15) 0.4031(14) 0.134(16) Uani 0.25 1 d . U . H 2
H3A H 0.9078 0.6055 0.3967 0.201 Uiso 0.25 1 d R . . H 2
H3B H 0.8768 0.5699 0.4095 0.201 Uiso 0.25 1 d R . . H 2
O1 O 0.8915(6) 0.7129(3) 0.4060(3) 0.100(3) Uani 1 1 d . U . . .
H1A H 0.8538 0.7021 0.3910 0.150 Uiso 1 1 d R . . . .
H1B H 0.9103 0.7339 0.3962 0.150 Uiso 1 1 d R . . . .
O6 O 0.952(3) 0.6202(17) 0.3404(14) 0.134(18) Uani 0.25 1 d . U . I 5
H6A H 0.9867 0.6011 0.3362 0.201 Uiso 0.25 1 d R . . I 5
H6B H 0.9775 0.6358 0.3557 0.201 Uiso 0.25 1 d R . . I 5
O4 O 0.838(2) 0.5323(18) 0.3950(8) 0.15(2) Uani 0.25 1 d . U . J 3
H4A H 0.8035 0.5152 0.4047 0.228 Uiso 0.25 1 d R . . J 3
H4B H 0.8064 0.5517 0.3883 0.228 Uiso 0.25 1 d R . . J 3
O12 O 0.9671(11) 0.6242(6) 0.1845(5) 0.091(6) Uani 0.5 1 d . U . K 3
H12A H 1.0030 0.6408 0.1942 0.136 Uiso 0.5 1 d R . . K 3
H12B H 0.9172 0.6351 0.1785 0.136 Uiso 0.5 1 d R . . K 3
O13 O 0.8282(15) 0.6479(9) 0.1304(6) 0.140(10) Uani 0.5 1 d . U . L 4
H13A H 0.7886 0.6654 0.1264 0.210 Uiso 0.5 1 d R . . L 4
H13B H 0.8679 0.6485 0.1127 0.210 Uiso 0.5 1 d R . . L 4
O14 O 0.6882(18) 0.6028(9) 0.1687(8) 0.154(11) Uani 0.5 1 d . U . M 1
H14A H 0.7408 0.6110 0.1750 0.231 Uiso 0.5 1 d R . . M 1
H14B H 0.6479 0.6185 0.1767 0.231 Uiso 0.5 1 d R . . M 1
O15 O 0.7944(17) 0.5417(4) 0.1644(4) 0.103(6) Uani 0.5 1 d . U . N 3
H15A H 0.7490 0.5434 0.1494 0.154 Uiso 0.5 1 d R . . N 3
H15B H 0.7990 0.5625 0.1772 0.154 Uiso 0.5 1 d R . . N 3
O16 O 0.5508(12) 0.6222(8) 0.1199(6) 0.113(8) Uani 0.5 1 d . U . O 2
H16A H 0.5704 0.6126 0.1407 0.170 Uiso 0.5 1 d R . . O 2
H16B H 0.5292 0.6446 0.1241 0.170 Uiso 0.5 1 d R . . O 2
O17 O 0.9181(6) 0.6209(3) 0.0641(3) 0.086(2) Uani 1 1 d . U . . .
H17A H 0.9658 0.6327 0.0714 0.129 Uiso 1 1 d R . . . .
H17B H 0.9144 0.6218 0.0399 0.129 Uiso 1 1 d R . . . .
O10 O 0.5965(6) 0.6321(2) 0.2355(3) 0.082(2) Uani 1 1 d . U . . .
H10A H 0.5569 0.6362 0.2182 0.123 Uiso 1 1 d R . . . .
H10B H 0.5714 0.6340 0.2573 0.123 Uiso 1 1 d R . . . .
O11 O 0.7188(15) 0.7092(3) 0.1412(4) 0.179(8) Uani 1 1 d . U . . .
H11A H 0.7378 0.7309 0.1495 0.269 Uiso 1 1 d R . . . .
H11B H 0.6608 0.7089 0.1417 0.269 Uiso 1 1 d R . . . .

loop_
_atom_site_aniso_label
_atom_site_aniso_U_11
_atom_site_aniso_U_22
_atom_site_aniso_U_33
_atom_site_aniso_U_23
_atom_site_aniso_U_13
_atom_site_aniso_U_12
N17 0.055(4) 0.044(4) 0.080(6) -0.022(4) 0.003(4) 0.001(3)
N18 0.078(6) 0.064(6) 0.079(6) -0.006(5) 0.012(5) 0.003(5)
C49 0.083(8) 0.057(7) 0.128(13) -0.025(7) 0.003(8) 0.021(6)
C50 0.111(9) 0.067(8) 0.077(8) -0.013(6) -0.023(7) 0.032(7)
C51 0.045(5) 0.051(6) 0.081(7) -0.014(5) 0.006(4) 0.006(4)
C52 0.115(10) 0.057(7) 0.078(8) -0.021(6) 0.020(7) 0.004(6)
C53 0.086(8) 0.060(7) 0.097(10) 0.008(6) 0.014(6) 0.023(6)
C54 0.055(5) 0.057(6) 0.068(6) -0.013(5) 0.012(4) 0.005(4)
C55 0.060(6) 0.062(7) 0.083(8) -0.009(6) 0.007(5) 0.006(5)
C56 0.071(6) 0.073(8) 0.079(7) -0.007(6) 0.012(6) -0.004(5)
C57 0.100(8) 0.066(8) 0.084(9) 0.011(6) 0.021(7) -0.003(6)
C58 0.093(8) 0.049(7) 0.100(10) -0.011(6) 0.029(7) -0.009(6)
C59 0.118(11) 0.092(10) 0.080(8) -0.008(7) 0.000(8) 0.013(8)
C60 0.057(5) 0.043(6) 0.082(8) -0.009(5) 0.003(5) 0.003(4)
C61 0.094(8) 0.056(7) 0.078(8) -0.010(5) 0.006(6) -0.005(5)
C62 0.079(7) 0.057(7) 0.088(9) -0.023(6) 0.004(6) -0.007(5)
C63 0.049(5) 0.085(9) 0.088(8) -0.005(7) 0.005(5) -0.001(5)
C64 0.084(8) 0.071(8) 0.093(9) 0.000(7) 0.005(6) 0.014(6)
C65 0.092(8) 0.069(8) 0.089(9) -0.018(6) -0.003(6) 0.009(6)
C66 0.098(9) 0.115(12) 0.076(8) -0.003(7) 0.004(7) 0.004(8)
N13 0.055(4) 0.063(5) 0.048(5) 0.002(4) -0.002(4) 0.002(4)
N14 0.071(5) 0.071(6) 0.065(5) -0.005(5) 0.001(4) 0.009(4)
C13 0.111(9) 0.066(7) 0.052(6) 0.005(5) -0.015(6) -0.005(6)
C14 0.139(12) 0.084(9) 0.052(6) -0.008(6) -0.018(7) -0.036(8)
C15 0.054(5) 0.068(6) 0.036(4) -0.003(4) -0.006(4) -0.006(4)
C16 0.183(14) 0.051(7) 0.056(6) -0.001(5) -0.002(7) 0.013(7)
C17 0.114(9) 0.083(9) 0.043(6) -0.010(6) -0.004(6) 0.006(6)
C18 0.040(4) 0.063(6) 0.058(5) 0.002(5) -0.007(4) 0.001(4)
C19 0.063(6) 0.067(7) 0.056(6) -0.006(5) 0.007(4) -0.003(5)
C20 0.061(6) 0.066(7) 0.076(7) -0.009(5) 0.010(5) 0.002(5)
C21 0.083(7) 0.075(8) 0.076(7) 0.014(6) 0.014(6) 0.011(6)
C22 0.078(7) 0.065(7) 0.066(6) -0.011(5) 0.011(5) 0.003(5)
C23 0.127(11) 0.049(7) 0.111(10) 0.000(6) 0.022(9) 0.006(7)
C24 0.063(5) 0.054(6) 0.050(5) -0.007(4) -0.003(4) 0.004(4)
C25 0.127(11) 0.070(9) 0.070(7) 0.004(6) 0.011(7) 0.001(7)
C26 0.129(11) 0.069(9) 0.084(9) -0.010(7) -0.016(8) -0.006(7)
C27 0.060(6) 0.065(7) 0.095(9) 0.003(7) 0.000(5) 0.014(5)
C28 0.125(11) 0.082(10) 0.078(9) 0.021(7) -0.013(7) 0.003(7)
C29 0.143(11) 0.057(7) 0.059(7) -0.006(5) -0.012(7) 0.016(7)
C30 0.125(11) 0.052(8) 0.136(13) -0.001(8) -0.005(10) 0.005(7)
N15 0.055(4) 0.041(4) 0.046(4) -0.001(3) 0.011(3) -0.004(3)
N16 0.093(6) 0.038(4) 0.064(5) -0.007(4) 0.019(4) 0.001(4)
C31 0.066(6) 0.052(6) 0.050(6) -0.006(4) 0.016(4) 0.000(4)
C32 0.070(5) 0.053(6) 0.045(5) -0.006(4) 0.017(4) -0.008(4)
C33 0.057(5) 0.045(5) 0.047(5) 0.002(4) 0.003(4) 0.004(4)
C34 0.065(5) 0.047(5) 0.053(5) -0.007(4) 0.011(4) -0.002(4)
C35 0.059(5) 0.063(6) 0.051(5) -0.004(4) 0.018(4) 0.000(5)
C36 0.047(5) 0.044(5) 0.056(5) -0.003(4) 0.006(4) 0.002(3)
C37 0.089(7) 0.049(6) 0.044(5) -0.004(4) -0.003(4) 0.001(5)
C38 0.098(8) 0.055(6) 0.066(7) 0.022(5) 0.014(6) 0.001(5)
C39 0.077(6) 0.050(6) 0.057(6) -0.007(5) 0.011(5) 0.002(5)
C40 0.057(5) 0.058(6) 0.053(5) -0.007(5) 0.005(4) 0.005(4)
C41 0.134(11) 0.044(6) 0.102(9) -0.009(6) 0.023(8) -0.022(6)
C42 0.053(5) 0.045(5) 0.054(5) 0.000(4) 0.006(4) -0.008(4)
C43 0.063(5) 0.056(6) 0.052(5) -0.001(4) -0.001(4) -0.013(4)
C44 0.067(6) 0.055(6) 0.061(6) -0.009(5) 0.003(5) 0.000(5)
C45 0.047(5) 0.048(6) 0.095(8) 0.001(5) 0.011(5) -0.003(4)
C46 0.080(6) 0.049(6) 0.065(6) 0.013(5) 0.002(5) 0.000(5)
C47 0.071(6) 0.051(6) 0.064(6) 0.009(5) 0.010(5) -0.003(4)
C48 0.075(7) 0.053(7) 0.113(10) 0.006(6) 0.003(7) 0.004(5)
N21 0.063(7) 0.071(8) 0.069(8) 0.000 0.000 0.022(6)
N22 0.098(10) 0.075(10) 0.060(7) 0.000 0.000 0.019(8)
C79 0.162(14) 0.060(7) 0.065(8) 0.000(6) 0.020(8) 0.018(8)
C80 0.148(12) 0.052(7) 0.063(7) -0.001(5) -0.011(7) 0.006(7)
C81 0.053(7) 0.052(8) 0.059(8) 0.000 0.000 0.009(6)
C82 0.061(8) 0.056(9) 0.074(9) 0.000 0.000 0.002(6)
C83 0.090(7) 0.045(6) 0.074(7) 0.005(5) -0.013(6) 0.007(5)
C84 0.110(9) 0.061(7) 0.058(7) 0.005(5) -0.002(6) 0.011(6)
C85 0.19(2) 0.082(13) 0.063(10) 0.000 0.000 0.030(14)
C86 0.053(8) 0.126(16) 0.057(9) 0.000 0.000 0.025(10)
C87 0.059(6) 0.121(11) 0.087(9) -0.007(8) -0.015(6) 0.008(6)
C88 0.076(8) 0.192(19) 0.068(9) -0.003(9) 0.002(6) 0.028(10)
C89 0.045(9) 0.29(4) 0.059(11) 0.000 0.000 0.049(15)
C90 0.106(17) 0.25(4) 0.088(16) 0.000 0.000 0.03(2)
N19 0.076(9) 0.110(13) 0.088(10) 0.000 0.000 0.016(9)
N20 0.076(9) 0.110(14) 0.096(11) 0.000 0.000 0.023(9)
C67 0.090(9) 0.130(13) 0.074(9) 0.016(8) -0.011(6) 0.042(8)
C68 0.078(7) 0.069(8) 0.087(9) 0.003(6) -0.010(6) 0.029(6)
C69 0.055(7) 0.047(7) 0.047(7) 0.000 0.000 0.015(6)
C70 0.062(8) 0.048(8) 0.065(9) 0.000 0.000 0.016(6)
C71 0.084(7) 0.055(6) 0.075(8) 0.004(5) -0.006(5) 0.013(5)
C72 0.076(7) 0.070(8) 0.080(8) -0.014(6) -0.014(6) 0.009(6)
C73 0.090(13) 0.108(17) 0.092(13) 0.000 0.000 0.013(12)
C74 0.117(7) 0.290(15) 0.080(7) 0.000 0.000 0.032(9)
C75 0.117(7) 0.290(15) 0.080(7) 0.0002(12) 0.0000(12) 0.032(9)
C76 0.118(7) 0.290(15) 0.081(7) 0.0002(12) 0.0000(12) 0.032(9)
C77 0.119(7) 0.291(15) 0.082(7) 0.000 0.000 0.032(9)
C78 0.124(7) 0.292(16) 0.086(7) 0.000 0.000 0.032(10)
Fe2 0.0588(7) 0.0437(6) 0.0619(7) -0.0035(6) -0.0182(5) 0.0061(6)
N7 0.101(8) 0.076(7) 0.070(7) 0.002(5) 0.010(6) 0.013(5)
N8 0.110(8) 0.052(5) 0.079(6) -0.001(6) -0.013(5) 0.010(5)
N9 0.076(7) 0.079(7) 0.095(8) 0.002(5) -0.035(6) 0.012(5)
N10 0.088(7) 0.081(7) 0.093(8) 0.007(6) 0.006(6) -0.001(5)
N11 0.102(7) 0.045(5) 0.102(7) -0.002(6) -0.018(6) 0.002(5)
N12 0.068(6) 0.080(7) 0.094(8) 0.004(5) -0.034(6) 0.005(5)
C7 0.067(7) 0.064(7) 0.056(6) -0.017(5) -0.007(5) 0.009(5)
C8 0.068(5) 0.052(5) 0.064(5) -0.011(6) -0.021(4) 0.016(5)
C9 0.064(7) 0.051(6) 0.062(7) 0.003(4) -0.018(5) 0.002(4)
C10 0.070(6) 0.036(5) 0.092(9) 0.002(5) -0.025(6) 0.005(4)
C11 0.063(5) 0.058(6) 0.054(5) -0.001(6) -0.022(4) 0.008(5)
C12 0.068(7) 0.040(6) 0.084(8) 0.001(5) -0.027(6) 0.000(4)
Fe1 0.0595(7) 0.0542(7) 0.0443(6) -0.0037(7) 0.0024(6) -0.0057(5)
N1 0.077(6) 0.117(8) 0.067(6) 0.011(6) -0.011(5) -0.039(6)
N2 0.110(7) 0.090(7) 0.087(7) 0.012(6) 0.022(7) 0.034(6)
N3 0.117(9) 0.082(8) 0.038(6) -0.009(4) 0.007(5) -0.019(5)
N4 0.102(7) 0.098(8) 0.133(9) 0.001(9) -0.005(8) -0.038(7)
N5 0.087(6) 0.088(6) 0.076(6) 0.023(6) 0.009(5) 0.028(5)
N6 0.114(9) 0.080(8) 0.063(8) -0.006(5) -0.016(6) 0.004(5)
C1 0.068(5) 0.067(5) 0.034(4) 0.003(5) -0.007(4) -0.010(4)
C2 0.081(6) 0.061(5) 0.054(5) 0.001(6) 0.003(5) 0.001(5)
C3 0.073(7) 0.046(6) 0.082(10) -0.003(5) 0.023(6) -0.005(5)
C4 0.069(6) 0.060(6) 0.093(7) 0.002(7) 0.003(7) -0.014(5)
C5 0.079(6) 0.079(6) 0.038(4) 0.009(6) 0.001(5) 0.004(5)
C6 0.070(7) 0.060(7) 0.029(6) -0.001(4) -0.003(4) -0.001(4)
O8 0.39(6) 0.14(2) 0.13(2) 0.012(18) 0.11(3) -0.07(3)
O9 0.048(14) 0.061(17) 0.09(2) 0.001(14) 0.001(14) -0.005(12)
O7 0.048(14) 0.08(2) 0.10(2) 0.000(17) 0.016(14) 0.005(13)
O5 0.139(18) 0.124(18) 0.128(19) -0.011(15) 0.004(14) -0.001(14)
O3 0.10(3) 0.19(4) 0.11(3) 0.00(3) 0.05(3) -0.04(3)
O1 0.096(6) 0.101(6) 0.103(6) -0.004(5) -0.005(5) -0.034(5)
O6 0.09(3) 0.19(5) 0.13(4) 0.01(3) 0.02(2) -0.05(3)
O4 0.10(2) 0.34(7) 0.021(15) -0.04(2) -0.005(15) 0.04(3)
O12 0.060(9) 0.144(19) 0.068(10) -0.001(10) 0.017(8) 0.003(9)
O13 0.090(13) 0.23(3) 0.096(14) 0.006(16) 0.026(11) 0.065(16)
O14 0.122(18) 0.18(3) 0.16(2) 0.004(19) 0.032(16) 0.062(18)
O15 0.20(2) 0.051(9) 0.053(9) -0.016(6) 0.016(10) -0.025(10)
O16 0.061(10) 0.18(2) 0.100(15) 0.045(14) -0.001(9) -0.014(11)
O17 0.084(5) 0.096(6) 0.078(5) 0.006(4) -0.022(4) -0.023(5)
O10 0.080(5) 0.096(6) 0.070(5) -0.003(4) -0.014(4) -0.002(4)
O11 0.35(2) 0.091(8) 0.099(9) -0.024(6) -0.017(11) -0.037(11)

loop_
_atom_type_symbol
_atom_type_description
_atom_type_scat_dispersion_real
_atom_type_scat_dispersion_imag
_atom_type_scat_source
C C 0.0033 0.0016 'International Tables Vol C Tables 4.2.6.8 and 6.1.1.4'
H H 0.0000 0.0000 'International Tables Vol C Tables 4.2.6.8 and 6.1.1.4'
Fe Fe 0.3463 0.8444 'International Tables Vol C Tables 4.2.6.8 and 6.1.1.4'
N N 0.0061 0.0033 'International Tables Vol C Tables 4.2.6.8 and 6.1.1.4'
O O 0.0106 0.0060 'International Tables Vol C Tables 4.2.6.8 and 6.1.1.4'

loop_
_geom_angle_atom_site_label_1
_geom_angle_atom_site_label_2
_geom_angle_atom_site_label_3
_geom_angle
_geom_angle_site_symmetry_1
_geom_angle_site_symmetry_3
C49 N17 C60 120.0(9) . .
C53 N17 C49 119.7(11) . .
C53 N17 C60 119.8(9) . .
C56 N18 C57 120.3(11) . .
C56 N18 C59 121.0(10) . .
C57 N18 C59 118.7(11) . .
N17 C49 H49 120.0 . .
N17 C49 C50 120.0(11) . .
C50 C49 H49 120.0 . .
C49 C50 H50 118.3 . .
C51 C50 C49 123.3(11) . .
C51 C50 H50 118.3 . .
C50 C51 C52 115.9(11) . .
C50 C51 C54 122.7(10) . .
C52 C51 C54 121.4(9) . .
C51 C52 H52 119.8 . .
C51 C52 C53 120.3(10) . .
C53 C52 H52 119.8 . .
N17 C53 C52 120.0(11) . .
N17 C53 H53 120.0 . .
C52 C53 H53 120.0 . .
C55 C54 C51 122.0(10) . .
C58 C54 C51 120.9(10) . .
C58 C54 C55 117.1(11) . .
C54 C55 H55 120.0 . .
C56 C55 C54 120.1(11) . .
C56 C55 H55 120.0 . .
N18 C56 C55 121.6(11) . .
N18 C56 H56 119.2 . .
C55 C56 H56 119.2 . .
N18 C57 H57 119.9 . .
N18 C57 C58 120.2(11) . .
C58 C57 H57 119.9 . .
C54 C58 C57 120.6(11) . .
C54 C58 H58 119.7 . .
C57 C58 H58 119.7 . .
N18 C59 H59A 109.5 . .
N18 C59 H59B 109.5 . .
N18 C59 H59C 109.5 . .
H59A C59 H59B 109.5 . .
H59A C59 H59C 109.5 . .
H59B C59 H59C 109.5 . .
C61 C60 N17 119.3(10) . .
C65 C60 N17 122.1(10) . .
C65 C60 C61 118.5(12) . .
C60 C61 H61 120.4 . .
C62 C61 C60 119.1(12) . .
C62 C61 H61 120.4 . .
C61 C62 H62 117.4 . .
C61 C62 C63 125.2(12) . .
C63 C62 H62 117.4 . .
C62 C63 C64 116.8(12) . .
C62 C63 C66 124.5(12) . .
C64 C63 C66 118.6(13) . .
C63 C64 H64 120.4 . .
C65 C64 C63 119.2(13) . .
C65 C64 H64 120.4 . .
C60 C65 C64 121.0(12) . .
C60 C65 H65 119.5 . .
C64 C65 H65 119.5 . .
C63 C66 H66A 109.5 . .
C63 C66 H66B 109.5 . .
C63 C66 H66C 109.5 . .
H66A C66 H66B 109.5 . .
H66A C66 H66C 109.5 . .
H66B C66 H66C 109.5 . .
C13 N13 C17 120.9(10) . .
C13 N13 C24 120.0(9) . .
C17 N13 C24 119.0(9) . .
C20 N14 C23 120.8(10) . .
C21 N14 C20 118.4(10) . .
C21 N14 C23 120.8(10) . .
N13 C13 H13 119.5 . .
N13 C13 C14 121.1(10) . .
C14 C13 H13 119.5 . .
C13 C14 H14 119.6 . .
C15 C14 C13 120.8(10) . .
C15 C14 H14 119.6 . .
C14 C15 C16 116.3(11) . .
C14 C15 C18 121.4(9) . .
C16 C15 C18 122.3(9) . .
C15 C16 H16 119.1 . .
C15 C16 C17 121.8(11) . .
C17 C16 H16 119.1 . .
N13 C17 C16 118.5(11) . .
N13 C17 H17 120.8 . .
C16 C17 H17 120.8 . .
C19 C18 C15 121.4(9) . .
C19 C18 C22 118.3(10) . .
C22 C18 C15 120.2(9) . .
C18 C19 H19 120.5 . .
C20 C19 C18 119.1(10) . .
C20 C19 H19 120.5 . .
N14 C20 H20 118.3 . .
C19 C20 N14 123.5(10) . .
C19 C20 H20 118.3 . .
N14 C21 H21 118.8 . .
N14 C21 C22 122.3(10) . .
C22 C21 H21 118.8 . .
C18 C22 H22 120.8 . .
C21 C22 C18 118.4(10) . .
C21 C22 H22 120.8 . .
N14 C23 H23A 109.5 . .
N14 C23 H23B 109.5 . .
N14 C23 H23C 109.5 . .
H23A C23 H23B 109.5 . .
H23A C23 H23C 109.5 . .
H23B C23 H23C 109.5 . .
C25 C24 N13 121.6(9) . .
C29 C24 N13 120.9(9) . .
C29 C24 C25 117.4(10) . .
C24 C25 H25 119.5 . .
C26 C25 C24 121.1(13) . .
C26 C25 H25 119.5 . .
C25 C26 H26 119.4 . .
C25 C26 C27 121.1(13) . .
C27 C26 H26 119.4 . .
C26 C27 C30 118.7(13) . .
C28 C27 C26 115.8(12) . .
C28 C27 C30 125.4(13) . .
C27 C28 H28 118.4 . .
C29 C28 C27 123.2(12) . .
C29 C28 H28 118.4 . .
C24 C29 H29 119.3 . .
C28 C29 C24 121.4(11) . .
C28 C29 H29 119.3 . .
C27 C30 H30A 109.5 . .
C27 C30 H30B 109.5 . .
C27 C30 H30C 109.5 . .
H30A C30 H30B 109.5 . .
H30A C30 H30C 109.5 . .
H30B C30 H30C 109.5 . .
C31 N15 C35 119.3(8) . .
C31 N15 C42 119.7(7) . .
C35 N15 C42 120.8(7) . .
C38 N16 C39 121.0(9) . .
C38 N16 C41 118.5(9) . .
C39 N16 C41 120.5(9) . .
N15 C31 H31 119.5 . .
N15 C31 C32 121.0(9) . .
C32 C31 H31 119.5 . .
C31 C32 H32 120.5 . .
C33 C32 C31 118.9(8) . .
C33 C32 H32 120.5 . .
C32 C33 C36 119.1(8) . .
C34 C33 C32 119.7(9) . .
C34 C33 C36 121.2(8) . .
C33 C34 H34 120.7 . .
C35 C34 C33 118.7(8) . .
C35 C34 H34 120.7 . .
N15 C35 C34 122.2(8) . .
N15 C35 H35 118.9 . .
C34 C35 H35 118.9 . .
C37 C36 C33 119.7(8) . .
C40 C36 C33 121.3(8) . .
C40 C36 C37 119.0(9) . .
C36 C37 H37 120.9 . .
C36 C37 C38 118.3(9) . .
C38 C37 H37 120.9 . .
N16 C38 C37 121.1(9) . .
N16 C38 H38 119.4 . .
C37 C38 H38 119.4 . .
N16 C39 H39 119.9 . .
N16 C39 C40 120.2(9) . .
C40 C39 H39 119.9 . .
C36 C40 C39 120.2(10) . .
C36 C40 H40 119.9 . .
C39 C40 H40 119.9 . .
N16 C41 H41A 109.5 . .
N16 C41 H41B 109.5 . .
N16 C41 H41C 109.5 . .
H41A C41 H41B 109.5 . .
H41A C41 H41C 109.5 . .
H41B C41 H41C 109.5 . .
C43 C42 N15 119.3(8) . .
C47 C42 N15 120.4(8) . .
C47 C42 C43 120.2(9) . .
C42 C43 H43 120.0 . .
C44 C43 C42 119.9(9) . .
C44 C43 H43 120.0 . .
C43 C44 H44 119.7 . .
C43 C44 C45 120.6(9) . .
C45 C44 H44 119.7 . .
C44 C45 C48 119.9(10) . .
C46 C45 C44 118.8(9) . .
C46 C45 C48 121.1(10) . .
C45 C46 H46 119.1 . .
C45 C46 C47 121.8(10) . .
C47 C46 H46 119.1 . .
C42 C47 C46 118.6(10) . .
C42 C47 H47 120.7 . .
C46 C47 H47 120.7 . .
C45 C48 H48A 109.5 . .
C45 C48 H48B 109.5 . .
C45 C48 H48C 109.5 . .
H48A C48 H48B 109.5 . .
H48A C48 H48C 109.5 . .
H48B C48 H48C 109.5 . .
C79 N21 C79 117.1(15) . 2_765
C79 N21 C86 121.5(7) 2_765 .
C79 N21 C86 121.5(7) . .
C84 N22 C84 120.8(14) . 2_765
C84 N22 C85 119.6(7) 2_765 .
C84 N22 C85 119.6(7) . .
N21 C79 H79 118.9 . .
C80 C79 N21 122.3(12) . .
C80 C79 H79 118.9 . .
C79 C80 H80 119.0 . .
C79 C80 C81 122.0(12) . .
C81 C80 H80 119.0 . .
C80 C81 C80 114.3(14) . 2_765
C80 C81 C82 122.9(7) 2_765 .
C80 C81 C82 122.9(7) . .
C83 C82 C81 122.0(7) . .
C83 C82 C81 122.1(7) 2_765 .
C83 C82 C83 115.9(15) 2_765 .
C82 C83 H83 120.0 . .
C84 C83 C82 120.1(11) . .
C84 C83 H83 120.0 . .
N22 C84 C83 121.5(11) . .
N22 C84 H84 119.2 . .
C83 C84 H84 119.2 . .
N22 C85 H85A 109.5 . .
N22 C85 H85B 109.5 . .
N22 C85 H85C 109.5 . .
H85A C85 H85B 109.5 . .
H85A C85 H85C 109.5 . .
H85B C85 H85C 109.5 . .
C87 C86 N21 120.2(9) . .
C87 C86 N21 120.2(9) 2_765 .
C87 C86 C87 119.6(17) . 2_765
C86 C87 H87 120.0 . .
C88 C87 C86 120.0(16) . .
C88 C87 H87 120.0 . .
C87 C88 H88 120.0 . .
C87 C88 C89 120.1(19) . .
C89 C88 H88 120.0 . .
C88 C89 C88 120(2) 2_765 .
C88 C89 C90 119.9(10) 2_765 .
C88 C89 C90 119.9(10) . .
C89 C90 H90A 109.5 . .
C89 C90 H90B 109.5 . .
C89 C90 H90C 109.5 . .
H90A C90 H90B 109.5 . .
H90A C90 H90C 109.5 . .
H90B C90 H90C 109.5 . .
C67 N19 C67 118.2(16) 2_665 .
C67 N19 C74 120.9(8) 2_665 .
C67 N19 C74 120.9(8) . .
C72 N20 C72 119.1(16) . 2_665
C72 N20 C73 120.4(8) 2_665 .
C72 N20 C73 120.4(8) . .
N19 C67 H67 120.0 . .
N19 C67 C68 120.0(12) . .
C68 C67 H67 120.0 . .
C67 C68 H68 119.4 . .
C69 C68 C67 121.2(12) . .
C69 C68 H68 119.4 . .
C68 C69 C68 119.4(15) . 2_665
C68 C69 C70 120.3(7) 2_665 .
C68 C69 C70 120.3(7) . .
C71 C70 C69 119.7(7) 2_665 .
C71 C70 C69 119.7(7) . .
C71 C70 C71 120.5(15) 2_665 .
C70 C71 H71 120.0 . .
C70 C71 C72 120.0(12) . .
C72 C71 H71 120.0 . .
N20 C72 C71 120.2(13) . .
N20 C72 H72 119.9 . .
C71 C72 H72 119.9 . .
N20 C73 H73A 109.5 . .
N20 C73 H73B 109.5 . .
N20 C73 H73C 109.5 . .
H73A C73 H73B 109.5 . .
H73A C73 H73C 109.5 . .
H73B C73 H73C 109.5 . .
C75 C74 N19 120.2(16) . .
C75 C74 N19 120.2(16) 2_665 .
C75 C74 C75 120(3) 2_665 .
C74 C75 H75 121.4 . .
C74 C75 C76 117(3) . .
C76 C75 H75 121.4 . .
C75 C76 H76 119.6 . .
C77 C76 C75 121(3) . .
C77 C76 H76 119.6 . .
C76 C77 C76 124(3) . 2_665
C76 C77 C78 118.0(16) . .
C76 C77 C78 118.0(16) 2_665 .
C77 C78 H78A 109.5 . .
C77 C78 H78B 109.5 . .
C77 C78 H78C 109.5 . .
H78A C78 H78B 109.5 . .
H78A C78 H78C 109.5 . .
H78B C78 H78C 109.5 . .
C8 Fe2 C7 88.7(5) . .
C8 Fe2 C9 91.2(4) . .
C8 Fe2 C11 179.5(5) . .
C9 Fe2 C7 89.9(5) . .
C10 Fe2 C7 177.8(5) . .
C10 Fe2 C8 90.1(5) . .
C10 Fe2 C9 92.0(5) . .
C10 Fe2 C11 90.2(5) . .
C10 Fe2 C12 87.8(6) . .
C11 Fe2 C7 91.0(5) . .
C11 Fe2 C9 88.3(4) . .
C12 Fe2 C7 90.4(5) . .
C12 Fe2 C8 90.8(4) . .
C12 Fe2 C9 178.0(4) . .
C12 Fe2 C11 89.6(4) . .
N7 C7 Fe2 178.3(12) . .
N8 C8 Fe2 176.6(12) . .
N9 C9 Fe2 178.1(12) . .
N10 C10 Fe2 177.8(11) . .
N11 C11 Fe2 177.7(12) . .
N12 C12 Fe2 177.8(11) . .
C1 Fe1 C2 91.6(4) . .
C1 Fe1 C5 87.0(4) . .
C2 Fe1 C5 177.9(5) . .
C3 Fe1 C1 90.9(4) . .
C3 Fe1 C2 91.8(5) . .
C3 Fe1 C5 89.7(5) . .
C4 Fe1 C1 178.4(4) . .
C4 Fe1 C2 90.0(4) . .
C4 Fe1 C3 89.2(6) . .
C4 Fe1 C5 91.4(4) . .
C4 Fe1 C6 89.8(6) . .
C6 Fe1 C1 90.0(4) . .
C6 Fe1 C2 89.2(5) . .
C6 Fe1 C3 178.6(4) . .
C6 Fe1 C5 89.2(4) . .
N1 C1 Fe1 178.4(10) . .
N2 C2 Fe1 178.6(11) . .
N3 C3 Fe1 178.0(10) . .
N4 C4 Fe1 177.9(15) . .
N5 C5 Fe1 175.2(11) . .
N6 C6 Fe1 177.4(10) . .
H8A O8 H8B 109.4 . .
H9A O9 H9B 109.5 . .
H7A O7 H7B 109.4 . .
H5A O5 H5B 106.1 . .
H3A O3 H3B 109.5 . .
H1A O1 H1B 109.6 . .
H6A O6 H6B 109.5 . .
H4A O4 H4B 109.5 . .
H12A O12 H12B 109.5 . .
H13A O13 H13B 109.5 . .
H14A O14 H14B 109.5 . .
H15A O15 H15B 109.5 . .
H16A O16 H16B 109.5 . .
H17A O17 H17B 109.5 . .
H10A O10 H10B 109.4 . .
H11A O11 H11B 109.5 . .

loop_
_geom_bond_atom_site_label_1
_geom_bond_atom_site_label_2
_geom_bond_distance
_geom_bond_site_symmetry_2
N17 C49 1.342(15) .
N17 C53 1.328(14) .
N17 C60 1.440(14) .
N18 C56 1.328(15) .
N18 C57 1.345(16) .
N18 C59 1.468(16) .
C49 H49 0.9300 .
C49 C50 1.36(2) .
C50 H50 0.9300 .
C50 C51 1.343(16) .
C51 C52 1.383(17) .
C51 C54 1.481(15) .
C52 H52 0.9300 .
C52 C53 1.404(19) .
C53 H53 0.9300 .
C54 C55 1.392(15) .
C54 C58 1.385(16) .
C55 H55 0.9300 .
C55 C56 1.375(17) .
C56 H56 0.9300 .
C57 H57 0.9300 .
C57 C58 1.387(19) .
C58 H58 0.9300 .
C59 H59A 0.9600 .
C59 H59B 0.9600 .
C59 H59C 0.9600 .
C60 C61 1.411(15) .
C60 C65 1.338(17) .
C61 H61 0.9300 .
C61 C62 1.321(18) .
C62 H62 0.9300 .
C62 C63 1.328(18) .
C63 C64 1.410(18) .
C63 C66 1.531(17) .
C64 H64 0.9300 .
C64 C65 1.400(19) .
C65 H65 0.9300 .
C66 H66A 0.9600 .
C66 H66B 0.9600 .
C66 H66C 0.9600 .
N13 C13 1.290(14) .
N13 C17 1.338(16) .
N13 C24 1.441(13) .
N14 C20 1.351(14) .
N14 C21 1.322(15) .
N14 C23 1.431(15) .
C13 H13 0.9300 .
C13 C14 1.390(17) .
C14 H14 0.9300 .
C14 C15 1.349(15) .
C15 C16 1.363(16) .
C15 C18 1.482(14) .
C16 H16 0.9300 .
C16 C17 1.389(19) .
C17 H17 0.9300 .
C18 C19 1.383(15) .
C18 C22 1.406(15) .
C19 H19 0.9300 .
C19 C20 1.346(16) .
C20 H20 0.9300 .
C21 H21 0.9300 .
C21 C22 1.385(17) .
C22 H22 0.9300 .
C23 H23A 0.9600 .
C23 H23B 0.9600 .
C23 H23C 0.9600 .
C24 C25 1.391(16) .
C24 C29 1.360(16) .
C25 H25 0.9300 .
C25 C26 1.33(2) .
C26 H26 0.9300 .
C26 C27 1.43(2) .
C27 C28 1.345(19) .
C27 C30 1.465(19) .
C28 H28 0.9300 .
C28 C29 1.345(19) .
C29 H29 0.9300 .
C30 H30A 0.9600 .
C30 H30B 0.9600 .
C30 H30C 0.9600 .
N15 C31 1.327(13) .
N15 C35 1.344(12) .
N15 C42 1.457(11) .
N16 C38 1.311(14) .
N16 C39 1.321(13) .
N16 C41 1.492(13) .
C31 H31 0.9300 .
C31 C32 1.379(14) .
C32 H32 0.9300 .
C32 C33 1.371(13) .
C33 C34 1.365(13) .
C33 C36 1.520(13) .
C34 H34 0.9300 .
C34 C35 1.354(14) .
C35 H35 0.9300 .
C36 C37 1.365(14) .
C36 C40 1.364(14) .
C37 H37 0.9300 .
C37 C38 1.403(15) .
C38 H38 0.9300 .
C39 H39 0.9300 .
C39 C40 1.379(15) .
C40 H40 0.9300 .
C41 H41A 0.9600 .
C41 H41B 0.9600 .
C41 H41C 0.9600 .
C42 C43 1.384(13) .
C42 C47 1.381(14) .
C43 H43 0.9300 .
C43 C44 1.376(14) .
C44 H44 0.9300 .
C44 C45 1.382(15) .
C45 C46 1.369(16) .
C45 C48 1.526(15) .
C46 H46 0.9300 .
C46 C47 1.386(15) .
C47 H47 0.9300 .
C48 H48A 0.9600 .
C48 H48B 0.9600 .
C48 H48C 0.9600 .
N21 C79 1.353(14) .
N21 C79 1.353(14) 2_765
N21 C86 1.41(2) .
N22 C84 1.321(13) 2_765
N22 C84 1.321(13) .
N22 C85 1.51(2) .
C79 H79 0.9300 .
C79 C80 1.328(17) .
C80 H80 0.9300 .
C80 C81 1.396(14) .
C81 C80 1.396(14) 2_765
C81 C82 1.43(2) .
C82 C83 1.409(13) 2_765
C82 C83 1.409(13) .
C83 H83 0.9300 .
C83 C84 1.350(16) .
C84 H84 0.9300 .
C85 H85A 0.9600 .
C85 H85B 0.9600 .
C85 H85C 0.9600 .
C86 C87 1.396(16) 2_765
C86 C87 1.396(16) .
C87 H87 0.9300 .
C87 C88 1.36(2) .
C88 H88 0.9300 .
C88 C89 1.38(2) .
C89 C88 1.38(2) 2_765
C89 C90 1.48(3) .
C90 H90A 0.9600 .
C90 H90B 0.9600 .
C90 H90C 0.9600 .
N19 C67 1.375(17) 2_665
N19 C67 1.375(17) .
N19 C74 1.48(3) .
N20 C72 1.376(16) 2_665
N20 C72 1.376(16) .
N20 C73 1.54(3) .
C67 H67 0.9300 .
C67 C68 1.380(18) .
C68 H68 0.9300 .
C68 C69 1.342(13) .
C69 C68 1.342(13) 2_665
C69 C70 1.43(2) .
C70 C71 1.359(13) .
C70 C71 1.359(13) 2_665
C71 H71 0.9300 .
C71 C72 1.386(17) .
C72 H72 0.9300 .
C73 H73A 0.9600 .
C73 H73B 0.9600 .
C73 H73C 0.9600 .
C74 C75 1.32(3) .
C74 C75 1.32(3) 2_665
C75 H75 0.9300 .
C75 C76 1.49(3) .
C76 H76 0.9300 .
C76 C77 1.20(3) .
C77 C76 1.20(3) 2_665
C77 C78 1.57(2) .
C78 H78A 0.9600 .
C78 H78B 0.9600 .
C78 H78C 0.9600 .
Fe2 C7 1.973(13) .
Fe2 C8 1.923(9) .
Fe2 C9 1.926(11) .
Fe2 C10 1.894(15) .
Fe2 C11 1.923(10) .
Fe2 C12 1.896(11) .
N7 C7 1.067(15) .
N8 C8 1.160(12) .
N9 C9 1.108(15) .
N10 C10 1.187(17) .
N11 C11 1.145(12) .
N12 C12 1.167(14) .
Fe1 C1 1.922(9) .
Fe1 C2 1.936(11) .
Fe1 C3 1.918(15) .
Fe1 C4 1.910(10) .
Fe1 C5 1.940(11) .
Fe1 C6 1.910(10) .
N1 C1 1.141(12) .
N2 C2 1.138(13) .
N3 C3 1.162(17) .
N4 C4 1.144(13) .
N5 C5 1.141(12) .
N6 C6 1.147(15) .
O8 H8A 0.8504 .
O8 H8B 0.8508 .
O9 H9A 0.8493 .
O9 H9B 0.8501 .
O7 H7A 0.8506 .
O7 H7B 0.8495 .
O5 H5A 0.9090 .
O5 H5B 0.8260 .
O3 H3A 0.8501 .
O3 H3B 0.8508 .
O1 H1A 0.8493 .
O1 H1B 0.8499 .
O6 H6A 0.8503 .
O6 H6B 0.8488 .
O4 H4A 0.8500 .
O4 H4B 0.8499 .
O12 H12A 0.8499 .
O12 H12B 0.8497 .
O13 H13A 0.8496 .
O13 H13B 0.8503 .
O14 H14A 0.8505 .
O14 H14B 0.8494 .
O15 H15A 0.8501 .
O15 H15B 0.8494 .
O16 H16A 0.8511 .
O16 H16B 0.8502 .
O17 H17A 0.8502 .
O17 H17B 0.8502 .
O10 H10A 0.8502 .
O10 H10B 0.8501 .
O11 H11A 0.8495 .
O11 H11B 0.8506 .
